data_1547027
loop_
_publ_author_name
'Ding, Hualong'
'Bai, Songlin'
'Lu, Ping'
'Wang, Yanguang'

_publ_section_title
;
 Preparation of 2-Amino-3-arylindoles via Pd-Catalyzed Coupling between
 3-Diazoindolin-2-imines and Arylboronic Acids as well as Their Extension
 to 3-Aryl-3-fluoroindolin-2-imines.
;
_journal_issue 17
_journal_name_full 'Organic letters'
_journal_page_first 4604
_journal_page_last 4607
_journal_paper_doi 10.1021/acs.orglett.7b02211
_journal_volume 19
_journal_year 2017
_chemical_formula_moiety 'C16 H14 N2 O3 S'
_chemical_formula_sum 'C16 H14 N2 O3 S'
_chemical_formula_weight 314.35
_space_group_crystal_system triclinic
_space_group_IT_number 2
_space_group_name_Hall '-P 1'
_space_group_name_H-M_alt 'P -1'
_symmetry_space_group_name_Hall '-P 1'
_symmetry_space_group_name_H-M 'P -1'
_atom_sites_solution_hydrogens geom
_atom_sites_solution_primary direct
_audit_creation_date 2017-03-20
_audit_creation_method
;
Olex2 1.2
(compiled 2017.03.02 svn.r3394 for OlexSys, GUI svn.r5324)
;
_cell_angle_alpha 85.058(9)
_cell_angle_beta 80.243(9)
_cell_angle_gamma 68.404(10)
_cell_formula_units_Z 2
_cell_length_a 6.8692(7)
_cell_length_b 7.4511(9)
_cell_length_c 15.6394(18)
_cell_measurement_reflns_used 1183
_cell_measurement_temperature 293(2)
_cell_measurement_theta_max 29.5566
_cell_measurement_theta_min 3.1871
_cell_volume 733.27(15)
_computing_cell_refinement
;
CrysAlisPro, Agilent Technologies,
Version 1.171.35.11 (release 16-05-2011 CrysAlis171 .NET)
(compiled May 16 2011,17:55:39)
;
_computing_data_collection
;
CrysAlisPro, Agilent Technologies,
Version 1.171.35.11 (release 16-05-2011 CrysAlis171 .NET)
(compiled May 16 2011,17:55:39)
;
_computing_data_reduction
;
CrysAlisPro, Agilent Technologies,
Version 1.171.35.11 (release 16-05-2011 CrysAlis171 .NET)
(compiled May 16 2011,17:55:39)
;
_computing_molecular_graphics 'Olex2 (Dolomanov et al., 2009)'
_computing_publication_material 'Olex2 (Dolomanov et al., 2009)'
_computing_structure_refinement 'ShelXL (Sheldrick, 2015)'
_computing_structure_solution 'ShelXS (Sheldrick, 2008)'
_diffrn_ambient_temperature 293.15
_diffrn_detector_area_resol_mean 10.3592
_diffrn_measured_fraction_theta_full 0.994
_diffrn_measured_fraction_theta_max 0.994
_diffrn_measurement_details
;
#__ type_ start__ end____ width___ exp.time_
  1 omega  -22.00   69.00   1.0000   90.0000
omega____ theta____ kappa____ phi______ frames
    -       10.6871   77.0000    0.0000 91

#__ type_ start__ end____ width___ exp.time_
  2 omega  -81.00   13.00   1.0000   90.0000
omega____ theta____ kappa____ phi______ frames
    -      -12.5621  -38.0000   60.0000 94

#__ type_ start__ end____ width___ exp.time_
  3 omega  -39.00   56.00   1.0000   90.0000
omega____ theta____ kappa____ phi______ frames
    -      -12.5621   38.0000 -120.0000 95
;
_diffrn_measurement_device_type 'Xcalibur, Atlas, Gemini ultra'
_diffrn_measurement_method '\w scans'
_diffrn_orient_matrix_UB_11 0.0561169000
_diffrn_orient_matrix_UB_12 0.0482673000
_diffrn_orient_matrix_UB_13 -0.0294237000
_diffrn_orient_matrix_UB_21 -0.0966379000
_diffrn_orient_matrix_UB_22 0.0634644000
_diffrn_orient_matrix_UB_23 -0.0129291000
_diffrn_orient_matrix_UB_31 -0.0111403000
_diffrn_orient_matrix_UB_32 0.0642772000
_diffrn_orient_matrix_UB_33 0.0329585000
_diffrn_radiation_monochromator graphite
_diffrn_radiation_type MoK\a
_diffrn_radiation_wavelength 0.71073
_diffrn_reflns_av_R_equivalents 0.0459
_diffrn_reflns_av_unetI/netI 0.0801
_diffrn_reflns_Laue_measured_fraction_full 0.994
_diffrn_reflns_Laue_measured_fraction_max 0.994
_diffrn_reflns_limit_h_max 8
_diffrn_reflns_limit_h_min -8
_diffrn_reflns_limit_k_max 7
_diffrn_reflns_limit_k_min -8
_diffrn_reflns_limit_l_max 18
_diffrn_reflns_limit_l_min -18
_diffrn_reflns_number 4634
_diffrn_reflns_point_group_measured_fraction_full 0.994
_diffrn_reflns_point_group_measured_fraction_max 0.994
_diffrn_reflns_theta_full 25.242
_diffrn_reflns_theta_max 25.346
_diffrn_reflns_theta_min 3.193
_diffrn_source 'Enhance (Mo) X-ray Source'
_exptl_absorpt_coefficient_mu 0.235
_exptl_absorpt_correction_T_max 1.00000
_exptl_absorpt_correction_T_min 0.79330
_exptl_absorpt_correction_type multi-scan
_exptl_absorpt_process_details
;
CrysAlisPro, Agilent Technologies,
Version 1.171.35.11 (release 16-05-2011 CrysAlis171 .NET)
(compiled May 16 2011,17:55:39)
Empirical absorption correction using spherical harmonics,
 implemented in SCALE3 ABSPACK scaling algorithm.
;
_exptl_crystal_colour yellow
_exptl_crystal_colour_primary yellow
_exptl_crystal_density_diffrn 1.424
_exptl_crystal_description plate
_exptl_crystal_F_000 328
_exptl_crystal_size_max 0.3
_exptl_crystal_size_mid 0.23
_exptl_crystal_size_min 0.1
_refine_diff_density_max 0.394
_refine_diff_density_min -0.386
_refine_diff_density_rms 0.067
_refine_ls_extinction_method none
_refine_ls_goodness_of_fit_ref 1.059
_refine_ls_hydrogen_treatment constr
_refine_ls_matrix_type full
_refine_ls_number_parameters 201
_refine_ls_number_reflns 2667
_refine_ls_number_restraints 0
_refine_ls_restrained_S_all 1.059
_refine_ls_R_factor_all 0.1054
_refine_ls_R_factor_gt 0.0688
_refine_ls_shift/su_max 0.001
_refine_ls_shift/su_mean 0.000
_refine_ls_structure_factor_coef Fsqd
_refine_ls_weighting_details 'w=1/[\s^2^(Fo^2^)+(0.0824P)^2^+0.1047P] where P=(Fo^2^+2Fc^2^)/3'
_refine_ls_weighting_scheme calc
_refine_ls_wR_factor_gt 0.1627
_refine_ls_wR_factor_ref 0.1969
_reflns_Friedel_coverage 0.000
_reflns_number_gt 1740
_reflns_number_total 2667
_reflns_threshold_expression 'I > 2\s(I)'
_cod_data_source_file ol7b02211_si_003.cif
_cod_data_source_block 170319_dhl08378a_2
_cod_original_cell_volume 733.26(15)
_cod_database_code 1547027
_shelx_shelxl_version_number 2016/6
_chemical_oxdiff_formula 'c10 h10 n2 o8 pd1 s1'
_shelx_space_group_comment
;
The symmetry employed for this shelxl refinement is uniquely defined
by the following loop, which should always be used as a source of
symmetry information in preference to the above space-group names.
They are only intended as comments.
;
_shelx_estimated_absorpt_t_max 0.977
_shelx_estimated_absorpt_t_min 0.933
_reflns_odcompleteness_completeness 99.47
_reflns_odcompleteness_iscentric 1
_reflns_odcompleteness_theta 26.32
_olex2_refinement_description
;
1. Fixed Uiso
 At 1.2 times of:
  All C(H) groups
 At 1.5 times of:
  All C(H,H,H) groups
2.a Aromatic/amide H refined with riding coordinates:
 C1(H1), C2(H2), C3(H3), C4(H4), C10(H10), C11(H11), C13(H13), C14(H14)
2.b Idealised Me refined as rotating group:
 C15(H15A,H15B,H15C), C16(H16A,H16B,H16C)
;
_olex2_submission_special_instructions 'No special instructions were received'

loop_
_space_group_symop_operation_xyz
'x, y, z'
'-x, -y, -z'

loop_
_atom_site_label
_atom_site_type_symbol
_atom_site_fract_x
_atom_site_fract_y
_atom_site_fract_z
_atom_site_U_iso_or_equiv
_atom_site_adp_type
_atom_site_occupancy
_atom_site_site_symmetry_order
_atom_site_calc_flag
_atom_site_refinement_flags_posn
S1 S 0.53595(18) 0.64851(13) 0.22845(7) 0.0543(4) Uani 1 1 d .
O1 O 0.3741(4) 0.5983(3) 0.42476(17) 0.0535(7) Uani 1 1 d .
O2 O 0.3610(6) 0.5956(4) 0.2191(2) 0.0766(10) Uani 1 1 d .
O3 O 0.7024(5) 0.5161(4) 0.27174(19) 0.0707(9) Uani 1 1 d .
N1 N 0.3197(4) 1.0775(4) 0.38089(19) 0.0413(7) Uani 1 1 d .
N2 N 0.4495(5) 0.8627(4) 0.2688(2) 0.0497(8) Uani 1 1 d .
C1 C 0.2121(6) 0.8603(6) 0.5888(3) 0.0490(10) Uani 1 1 d .
H1 H 0.221474 0.737039 0.609556 0.059 Uiso 1 1 calc R
C2 C 0.1396(6) 1.0128(6) 0.6446(3) 0.0559(11) Uani 1 1 d .
H2 H 0.098347 0.993419 0.703342 0.067 Uiso 1 1 calc R
C3 C 0.1288(6) 1.1944(6) 0.6125(3) 0.0540(10) Uani 1 1 d .
H3 H 0.081175 1.295545 0.650858 0.065 Uiso 1 1 calc R
C4 C 0.1859(6) 1.2318(5) 0.5257(3) 0.0491(10) Uani 1 1 d .
H4 H 0.178248 1.354783 0.505172 0.059 Uiso 1 1 calc R
C5 C 0.2550(5) 1.0776(5) 0.4705(2) 0.0387(8) Uani 1 1 d .
C6 C 0.2698(5) 0.8934(5) 0.5027(2) 0.0395(8) Uani 1 1 d .
C7 C 0.3452(5) 0.7665(5) 0.4283(2) 0.0407(9) Uani 1 1 d .
C8 C 0.3824(5) 0.8967(5) 0.3500(2) 0.0404(8) Uani 1 1 d .
C9 C 0.6510(7) 0.6993(5) 0.1255(3) 0.0518(10) Uani 1 1 d .
C10 C 0.8390(8) 0.7306(7) 0.1142(3) 0.0703(13) Uani 1 1 d .
H10 H 0.905991 0.724615 0.161842 0.084 Uiso 1 1 calc R
C11 C 0.9281(8) 0.7705(7) 0.0333(3) 0.0729(13) Uani 1 1 d .
H11 H 1.054051 0.793320 0.027250 0.088 Uiso 1 1 calc R
C12 C 0.8372(8) 0.7778(6) -0.0391(3) 0.0624(12) Uani 1 1 d .
C13 C 0.6528(9) 0.7442(8) -0.0276(3) 0.0801(14) Uani 1 1 d .
H13 H 0.588144 0.747594 -0.075697 0.096 Uiso 1 1 calc R
C14 C 0.5592(8) 0.7053(7) 0.0531(3) 0.0717(13) Uani 1 1 d .
H14 H 0.433035 0.682861 0.058816 0.086 Uiso 1 1 calc R
C15 C 0.9377(9) 0.8231(8) -0.1275(3) 0.0884(16) Uani 1 1 d .
H15A H 1.056104 0.857920 -0.121696 0.133 Uiso 1 1 calc GR
H15B H 0.835676 0.928673 -0.154265 0.133 Uiso 1 1 calc GR
H15C H 0.985383 0.711629 -0.162949 0.133 Uiso 1 1 calc GR
C16 C 0.3134(7) 1.2471(5) 0.3271(3) 0.0547(10) Uani 1 1 d .
H16A H 0.169903 1.320670 0.318905 0.082 Uiso 1 1 calc GR
H16B H 0.398498 1.208210 0.271720 0.082 Uiso 1 1 calc GR
H16C H 0.367745 1.324873 0.354865 0.082 Uiso 1 1 calc GR

loop_
_atom_site_aniso_label
_atom_site_aniso_U_11
_atom_site_aniso_U_22
_atom_site_aniso_U_33
_atom_site_aniso_U_23
_atom_site_aniso_U_13
_atom_site_aniso_U_12
S1 0.0784(8) 0.0388(6) 0.0473(7) -0.0003(4) -0.0064(5) -0.0243(6)
O1 0.0659(18) 0.0354(14) 0.0616(18) 0.0043(12) -0.0089(14) -0.0223(13)
O2 0.105(3) 0.075(2) 0.074(2) -0.0047(16) -0.0090(18) -0.061(2)
O3 0.094(2) 0.0447(15) 0.0526(19) 0.0040(13) -0.0039(16) -0.0054(16)
N1 0.0450(17) 0.0304(15) 0.0483(19) -0.0004(13) -0.0055(14) -0.0142(13)
N2 0.066(2) 0.0373(17) 0.046(2) 0.0049(14) -0.0076(16) -0.0198(16)
C1 0.042(2) 0.056(2) 0.050(2) 0.0098(19) -0.0100(18) -0.0210(19)
C2 0.052(2) 0.071(3) 0.043(2) -0.003(2) -0.0044(18) -0.021(2)
C3 0.044(2) 0.062(3) 0.054(3) -0.016(2) -0.0106(19) -0.012(2)
C4 0.046(2) 0.040(2) 0.062(3) -0.0069(18) -0.0089(19) -0.0154(18)
C5 0.0322(18) 0.0366(18) 0.052(2) -0.0008(16) -0.0084(16) -0.0162(16)
C6 0.0354(19) 0.0412(19) 0.044(2) 0.0023(16) -0.0080(16) -0.0158(16)
C7 0.0364(19) 0.037(2) 0.051(2) 0.0017(16) -0.0108(16) -0.0151(16)
C8 0.042(2) 0.0349(18) 0.046(2) 0.0027(16) -0.0095(16) -0.0161(17)
C9 0.073(3) 0.037(2) 0.047(2) -0.0050(17) -0.012(2) -0.020(2)
C10 0.091(4) 0.086(3) 0.051(3) 0.005(2) -0.021(3) -0.048(3)
C11 0.077(3) 0.083(3) 0.065(3) 0.008(3) -0.013(3) -0.038(3)
C12 0.073(3) 0.052(2) 0.047(3) -0.0020(19) -0.003(2) -0.007(2)
C13 0.085(4) 0.114(4) 0.044(3) -0.001(3) -0.019(2) -0.035(3)
C14 0.076(3) 0.092(4) 0.054(3) -0.001(2) -0.016(2) -0.037(3)
C15 0.101(4) 0.092(4) 0.050(3) 0.003(3) 0.006(3) -0.018(3)
C16 0.066(3) 0.040(2) 0.060(3) 0.0079(18) -0.012(2) -0.021(2)

loop_
_atom_type_symbol
_atom_type_description
_atom_type_scat_dispersion_real
_atom_type_scat_dispersion_imag
_atom_type_scat_source
C C 0.0033 0.0016 'International Tables Vol C Tables 4.2.6.8 and 6.1.1.4'
H H 0.0000 0.0000 'International Tables Vol C Tables 4.2.6.8 and 6.1.1.4'
N N 0.0061 0.0033 'International Tables Vol C Tables 4.2.6.8 and 6.1.1.4'
O O 0.0106 0.0060 'International Tables Vol C Tables 4.2.6.8 and 6.1.1.4'
S S 0.1246 0.1234 'International Tables Vol C Tables 4.2.6.8 and 6.1.1.4'

loop_
_geom_angle_atom_site_label_1
_geom_angle_atom_site_label_2
_geom_angle_atom_site_label_3
_geom_angle
O2 S1 O3 118.9(2)
O2 S1 N2 109.71(19)
O2 S1 C9 108.42(19)
O3 S1 N2 111.26(17)
O3 S1 C9 107.5(2)
N2 S1 C9 99.19(16)
C5 N1 C16 125.0(3)
C8 N1 C5 110.8(3)
C8 N1 C16 124.1(3)
C8 N2 S1 123.7(3)
C2 C1 H1 120.5
C6 C1 H1 120.5
C6 C1 C2 118.9(4)
C1 C2 H2 120.2
C1 C2 C3 119.6(4)
C3 C2 H2 120.2
C2 C3 H3 118.7
C4 C3 C2 122.6(4)
C4 C3 H3 118.7
C3 C4 H4 121.5
C3 C4 C5 116.9(3)
C5 C4 H4 121.5
C4 C5 N1 128.1(3)
C4 C5 C6 120.7(4)
C6 C5 N1 111.2(3)
C1 C6 C5 121.2(3)
C1 C6 C7 132.0(3)
C5 C6 C7 106.7(3)
O1 C7 C6 130.1(3)
O1 C7 C8 125.0(3)
C6 C7 C8 104.9(3)
N1 C8 C7 106.2(3)
N2 C8 N1 121.4(3)
N2 C8 C7 132.3(3)
C10 C9 S1 120.8(3)
C10 C9 C14 118.0(4)
C14 C9 S1 121.2(4)
C9 C10 H10 119.8
C11 C10 C9 120.4(4)
C11 C10 H10 119.8
C10 C11 H11 119.0
C10 C11 C12 122.0(5)
C12 C11 H11 119.0
C11 C12 C15 121.0(5)
C13 C12 C11 117.3(4)
C13 C12 C15 121.7(4)
C12 C13 H13 119.1
C12 C13 C14 121.9(4)
C14 C13 H13 119.1
C9 C14 H14 119.8
C13 C14 C9 120.4(5)
C13 C14 H14 119.8
C12 C15 H15A 109.5
C12 C15 H15B 109.5
C12 C15 H15C 109.5
H15A C15 H15B 109.5
H15A C15 H15C 109.5
H15B C15 H15C 109.5
N1 C16 H16A 109.5
N1 C16 H16B 109.5
N1 C16 H16C 109.5
H16A C16 H16B 109.5
H16A C16 H16C 109.5
H16B C16 H16C 109.5

loop_
_geom_bond_atom_site_label_1
_geom_bond_atom_site_label_2
_geom_bond_distance
S1 O2 1.428(3)
S1 O3 1.434(3)
S1 N2 1.627(3)
S1 C9 1.745(4)
O1 C7 1.199(4)
N1 C5 1.397(5)
N1 C8 1.359(4)
N1 C16 1.448(5)
N2 C8 1.288(5)
C1 H1 0.9300
C1 C2 1.381(5)
C1 C6 1.366(5)
C2 H2 0.9300
C2 C3 1.382(6)
C3 H3 0.9300
C3 C4 1.382(6)
C4 H4 0.9300
C4 C5 1.386(5)
C5 C6 1.394(5)
C6 C7 1.463(5)
C7 C8 1.542(5)
C9 C10 1.375(6)
C9 C14 1.376(6)
C10 H10 0.9300
C10 C11 1.367(6)
C11 H11 0.9300
C11 C12 1.371(6)
C12 C13 1.359(7)
C12 C15 1.506(6)
C13 H13 0.9300
C13 C14 1.375(7)
C14 H14 0.9300
C15 H15A 0.9600
C15 H15B 0.9600
C15 H15C 0.9600
C16 H16A 0.9600
C16 H16B 0.9600
C16 H16C 0.9600
